data_7132654
loop_
_publ_author_name
'Zhang, Xiaofeng'
'Li, Yinghua'
'Fan, Weibin'
'Huang, Deguang'

_publ_section_title
;
 Direct transformation of nitriles to cyanide using chloride anion as
 catalyst.
;
_journal_issue 15
_journal_name_full 'Chemical communications (Cambridge, England)'
_journal_page_first 2058
_journal_page_last 2061
_journal_paper_doi 10.1039/d3cc04339h
_journal_volume 60
_journal_year 2024
_chemical_formula_moiety 'C4 N4 Zn, 2(C8 H20 N)'
_chemical_formula_sum 'C20 H40 N6 Zn'
_chemical_formula_weight 429.95
_chemical_name_common (Et4N)2[Zn(CN)4]
_space_group_crystal_system monoclinic
_space_group_IT_number 15
_space_group_name_Hall '-C 2yc'
_space_group_name_H-M_alt 'C 1 2/c 1'
_atom_sites_solution_hydrogens geom
_audit_creation_method SHELXL-2018/3
_audit_update_record
;
2023-08-17 deposited with the CCDC.	2024-01-17 downloaded from the CCDC.
;
_cell_angle_alpha 90
_cell_angle_beta 99.301(2)
_cell_angle_gamma 90
_cell_formula_units_Z 4
_cell_length_a 15.4081(3)
_cell_length_b 10.2686(2)
_cell_length_c 15.6427(3)
_cell_measurement_reflns_used 5667
_cell_measurement_temperature 100(2)
_cell_measurement_theta_max 73.7930
_cell_measurement_theta_min 5.1710
_cell_volume 2442.44(8)
_computing_cell_refinement 'CrysAlisPro 1.171.39.46 (Rigaku OD, 2018)'
_computing_data_collection 'CrysAlisPro 1.171.39.46 (Rigaku OD, 2018)'
_computing_data_reduction 'CrysAlisPro 1.171.39.46 (Rigaku OD, 2018)'
_computing_molecular_graphics 'Bruker SHELXTL'
_computing_publication_material 'Bruker SHELXTL'
_computing_structure_refinement 'SHELXL-2018/3 (Sheldrick, 2018)'
_diffrn_ambient_temperature 100(2)
_diffrn_detector_area_resol_mean 10.5594
_diffrn_measured_fraction_theta_full 1.000
_diffrn_measured_fraction_theta_max 0.998
_diffrn_measurement_device_type 'SuperNova, Dual, Cu at home/near, Atlas'
_diffrn_measurement_method '\w scans'
_diffrn_radiation_type CuK\a
_diffrn_radiation_wavelength 1.54184
_diffrn_reflns_av_R_equivalents 0.0167
_diffrn_reflns_av_unetI/netI 0.0130
_diffrn_reflns_Laue_measured_fraction_full 1.000
_diffrn_reflns_Laue_measured_fraction_max 0.998
_diffrn_reflns_limit_h_max 15
_diffrn_reflns_limit_h_min -18
_diffrn_reflns_limit_k_max 12
_diffrn_reflns_limit_k_min -12
_diffrn_reflns_limit_l_max 18
_diffrn_reflns_limit_l_min -19
_diffrn_reflns_number 8107
_diffrn_reflns_point_group_measured_fraction_full 1.000
_diffrn_reflns_point_group_measured_fraction_max 0.998
_diffrn_reflns_theta_full 67.684
_diffrn_reflns_theta_max 70.994
_diffrn_reflns_theta_min 5.198
_diffrn_source 'micro-focus sealed X-ray tube'
_exptl_absorpt_coefficient_mu 1.499
_exptl_absorpt_correction_T_max 1.00000
_exptl_absorpt_correction_T_min 0.94902
_exptl_absorpt_correction_type multi-scan
_exptl_absorpt_process_details
; 
CrysAlisPro 1.171.39.46 (Rigaku Oxford Diffraction, 2018) 
Empirical absorption correction using spherical harmonics, 
 implemented in SCALE3 ABSPACK scaling algorithm. 
;
_exptl_crystal_colour colourless
_exptl_crystal_density_diffrn 1.169
_exptl_crystal_density_method 'Not Measured'
_exptl_crystal_description block
_exptl_crystal_F_000 928
_exptl_crystal_size_max 0.050
_exptl_crystal_size_mid 0.040
_exptl_crystal_size_min 0.030
_refine_diff_density_max 0.235
_refine_diff_density_min -0.286
_refine_diff_density_rms 0.040
_refine_ls_extinction_method none
_refine_ls_goodness_of_fit_ref 1.066
_refine_ls_hydrogen_treatment constr
_refine_ls_matrix_type full
_refine_ls_number_parameters 123
_refine_ls_number_reflns 2363
_refine_ls_number_restraints 0
_refine_ls_restrained_S_all 1.066
_refine_ls_R_factor_all 0.0232
_refine_ls_R_factor_gt 0.0223
_refine_ls_shift/su_max 0.000
_refine_ls_shift/su_mean 0.000
_refine_ls_structure_factor_coef Fsqd
_refine_ls_weighting_details 'w=1/[\s^2^(Fo^2^)+(0.0300P)^2^+1.8194P] where P=(Fo^2^+2Fc^2^)/3'
_refine_ls_weighting_scheme calc
_refine_ls_wR_factor_gt 0.0601
_refine_ls_wR_factor_ref 0.0608
_reflns_Friedel_coverage 0.000
_reflns_number_gt 2280
_reflns_number_total 2363
_reflns_threshold_expression 'I > 2\s(I)'
_cod_data_source_file d3cc04339h2.cif
_cod_data_source_block Complex2
_cod_depositor_comments 'Adding full bibliography for 7132654.cif.'
_cod_original_sg_symbol_H-M 'C 2/c'
_cod_database_code 7132654
_shelx_shelxl_version_number 2018/3
_shelx_space_group_comment
; 
The symmetry employed for this shelxl refinement is uniquely defined 
by the following loop, which should always be used as a source of 
symmetry information in preference to the above space-group names. 
They are only intended as comments. 
;
_shelx_estimated_absorpt_t_min 0.929
_shelx_estimated_absorpt_t_max 0.956

loop_
_space_group_symop_operation_xyz
'x, y, z'
'-x, y, -z+1/2'
'x+1/2, y+1/2, z'
'-x+1/2, y+1/2, -z+1/2'
'-x, -y, -z'
'x, -y, z-1/2'
'-x+1/2, -y+1/2, -z'
'x+1/2, -y+1/2, z-1/2'

loop_
_atom_site_label
_atom_site_type_symbol
_atom_site_fract_x
_atom_site_fract_y
_atom_site_fract_z
_atom_site_U_iso_or_equiv
_atom_site_adp_type
_atom_site_occupancy
_atom_site_site_symmetry_order
_atom_site_calc_flag
_atom_site_refinement_flags_posn
_atom_site_refinement_flags_adp
_atom_site_refinement_flags_occupancy
_atom_site_disorder_assembly
_atom_site_disorder_group
Zn1 Zn 0.000000 0.83568(2) 0.250000 0.01922(8) Uani 1 2 d S T P . .
N1 N 0.08324(8) 0.65116(11) 0.12115(8) 0.0314(3) Uani 1 1 d . . . . .
N2 N 0.14460(9) 1.01226(13) 0.36231(8) 0.0389(3) Uani 1 1 d . . . . .
N3 N 0.19138(7) 0.44479(9) 0.38113(6) 0.0193(2) Uani 1 1 d . . . . .
C1 C 0.05481(8) 0.71796(12) 0.16798(8) 0.0218(2) Uani 1 1 d . . . . .
C2 C 0.09260(8) 0.94804(12) 0.32216(8) 0.0257(3) Uani 1 1 d . . . . .
C3 C 0.13810(9) 0.34063(11) 0.41795(8) 0.0251(3) Uani 1 1 d . . . . .
H3A H 0.162335 0.254462 0.405960 0.030 Uiso 1 1 calc R U . . .
H3B H 0.146344 0.351360 0.481648 0.030 Uiso 1 1 calc R U . . .
C4 C 0.04057(10) 0.34017(15) 0.38384(11) 0.0398(4) Uani 1 1 d . . . . .
H4A H 0.012347 0.269718 0.411491 0.060 Uiso 1 1 calc R U . . .
H4B H 0.015046 0.423824 0.396897 0.060 Uiso 1 1 calc R U . . .
H4C H 0.031081 0.326655 0.320998 0.060 Uiso 1 1 calc R U . . .
C5 C 0.18154(9) 0.43546(13) 0.28311(7) 0.0249(3) Uani 1 1 d . . . . .
H5A H 0.119995 0.456820 0.258163 0.030 Uiso 1 1 calc R U . . .
H5B H 0.219748 0.502133 0.262541 0.030 Uiso 1 1 calc R U . . .
C6 C 0.20402(10) 0.30454(14) 0.24861(8) 0.0310(3) Uani 1 1 d . . . . .
H6A H 0.195796 0.307637 0.185202 0.047 Uiso 1 1 calc R U . . .
H6B H 0.265411 0.283202 0.271317 0.047 Uiso 1 1 calc R U . . .
H6C H 0.165433 0.237786 0.266929 0.047 Uiso 1 1 calc R U . . .
C7 C 0.15972(9) 0.57989(12) 0.40025(8) 0.0256(3) Uani 1 1 d . . . . .
H7A H 0.195460 0.644676 0.374480 0.031 Uiso 1 1 calc R U . . .
H7B H 0.098065 0.589591 0.371115 0.031 Uiso 1 1 calc R U . . .
C8 C 0.16396(10) 0.61164(13) 0.49516(9) 0.0340(3) Uani 1 1 d . . . . .
H8A H 0.142319 0.700375 0.501165 0.051 Uiso 1 1 calc R U . . .
H8B H 0.127348 0.549959 0.521254 0.051 Uiso 1 1 calc R U . . .
H8C H 0.224969 0.605172 0.524626 0.051 Uiso 1 1 calc R U . . .
C9 C 0.28595(8) 0.42292(12) 0.42354(8) 0.0237(3) Uani 1 1 d . . . . .
H9A H 0.288575 0.426577 0.487152 0.028 Uiso 1 1 calc R U . . .
H9B H 0.303495 0.333962 0.408896 0.028 Uiso 1 1 calc R U . . .
C10 C 0.35259(9) 0.51800(14) 0.39874(9) 0.0328(3) Uani 1 1 d . . . . .
H10A H 0.411258 0.495573 0.429442 0.049 Uiso 1 1 calc R U . . .
H10B H 0.352335 0.513587 0.336121 0.049 Uiso 1 1 calc R U . . .
H10C H 0.337373 0.606462 0.414597 0.049 Uiso 1 1 calc R U . . .

loop_
_atom_site_aniso_label
_atom_site_aniso_U_11
_atom_site_aniso_U_22
_atom_site_aniso_U_33
_atom_site_aniso_U_23
_atom_site_aniso_U_13
_atom_site_aniso_U_12
Zn1 0.02090(13) 0.01878(13) 0.01798(13) 0.000 0.00316(8) 0.000
N1 0.0359(6) 0.0297(6) 0.0310(6) -0.0040(5) 0.0129(5) -0.0020(5)
N2 0.0460(7) 0.0373(7) 0.0310(6) -0.0065(5) -0.0014(5) -0.0098(6)
N3 0.0254(5) 0.0176(5) 0.0154(4) 0.0020(4) 0.0044(4) 0.0056(4)
C1 0.0216(5) 0.0214(6) 0.0225(6) 0.0000(5) 0.0043(5) -0.0042(5)
C2 0.0309(6) 0.0249(6) 0.0213(6) -0.0006(5) 0.0044(5) -0.0012(5)
C3 0.0338(7) 0.0208(6) 0.0222(6) 0.0033(5) 0.0097(5) 0.0018(5)
C4 0.0326(8) 0.0409(9) 0.0481(9) 0.0039(7) 0.0133(7) -0.0023(6)
C5 0.0321(6) 0.0285(6) 0.0137(5) 0.0038(5) 0.0021(5) 0.0027(5)
C6 0.0411(7) 0.0345(7) 0.0183(6) -0.0049(5) 0.0071(5) 0.0009(6)
C7 0.0307(6) 0.0177(6) 0.0295(6) 0.0020(5) 0.0077(5) 0.0079(5)
C8 0.0454(8) 0.0246(7) 0.0357(7) -0.0072(6) 0.0180(6) 0.0034(6)
C9 0.0263(6) 0.0252(6) 0.0187(5) -0.0001(5) 0.0006(5) 0.0083(5)
C10 0.0285(7) 0.0344(7) 0.0355(7) -0.0055(6) 0.0057(5) 0.0011(6)

loop_
_atom_type_symbol
_atom_type_description
_atom_type_scat_dispersion_real
_atom_type_scat_dispersion_imag
_atom_type_scat_source
C C 0.0181 0.0091 'International Tables Vol C Tables 4.2.6.8 and 6.1.1.4'
H H 0.0000 0.0000 'International Tables Vol C Tables 4.2.6.8 and 6.1.1.4'
N N 0.0311 0.0180 'International Tables Vol C Tables 4.2.6.8 and 6.1.1.4'
Zn Zn -1.5491 0.6778 'International Tables Vol C Tables 4.2.6.8 and 6.1.1.4'

loop_
_geom_angle_atom_site_label_1
_geom_angle_atom_site_label_2
_geom_angle_atom_site_label_3
_geom_angle
_geom_angle_site_symmetry_1
_geom_angle_site_symmetry_3
_geom_angle_publ_flag
C2 Zn1 C2 110.72(7) . 2 ?
C2 Zn1 C1 111.16(5) . . ?
C2 Zn1 C1 108.18(5) 2 . ?
C2 Zn1 C1 108.18(5) . 2 ?
C2 Zn1 C1 111.16(5) 2 2 ?
C1 Zn1 C1 107.42(7) . 2 ?
C7 N3 C9 111.47(9) . . ?
C7 N3 C3 111.04(9) . . ?
C9 N3 C3 105.66(9) . . ?
C7 N3 C5 105.90(9) . . ?
C9 N3 C5 111.36(9) . . ?
C3 N3 C5 111.52(9) . . ?
N1 C1 Zn1 178.17(11) . . ?
N2 C2 Zn1 179.39(13) . . ?
C4 C3 N3 115.86(11) . . ?
C4 C3 H3A 108.3 . . ?
N3 C3 H3A 108.3 . . ?
C4 C3 H3B 108.3 . . ?
N3 C3 H3B 108.3 . . ?
H3A C3 H3B 107.4 . . ?
C3 C4 H4A 109.5 . . ?
C3 C4 H4B 109.5 . . ?
H4A C4 H4B 109.5 . . ?
C3 C4 H4C 109.5 . . ?
H4A C4 H4C 109.5 . . ?
H4B C4 H4C 109.5 . . ?
C6 C5 N3 115.20(10) . . ?
C6 C5 H5A 108.5 . . ?
N3 C5 H5A 108.5 . . ?
C6 C5 H5B 108.5 . . ?
N3 C5 H5B 108.5 . . ?
H5A C5 H5B 107.5 . . ?
C5 C6 H6A 109.5 . . ?
C5 C6 H6B 109.5 . . ?
H6A C6 H6B 109.5 . . ?
C5 C6 H6C 109.5 . . ?
H6A C6 H6C 109.5 . . ?
H6B C6 H6C 109.5 . . ?
C8 C7 N3 115.28(10) . . ?
C8 C7 H7A 108.5 . . ?
N3 C7 H7A 108.5 . . ?
C8 C7 H7B 108.5 . . ?
N3 C7 H7B 108.5 . . ?
H7A C7 H7B 107.5 . . ?
C7 C8 H8A 109.5 . . ?
C7 C8 H8B 109.5 . . ?
H8A C8 H8B 109.5 . . ?
C7 C8 H8C 109.5 . . ?
H8A C8 H8C 109.5 . . ?
H8B C8 H8C 109.5 . . ?
C10 C9 N3 115.87(10) . . ?
C10 C9 H9A 108.3 . . ?
N3 C9 H9A 108.3 . . ?
C10 C9 H9B 108.3 . . ?
N3 C9 H9B 108.3 . . ?
H9A C9 H9B 107.4 . . ?
C9 C10 H10A 109.5 . . ?
C9 C10 H10B 109.5 . . ?
H10A C10 H10B 109.5 . . ?
C9 C10 H10C 109.5 . . ?
H10A C10 H10C 109.5 . . ?
H10B C10 H10C 109.5 . . ?

loop_
_geom_bond_atom_site_label_1
_geom_bond_atom_site_label_2
_geom_bond_distance
_geom_bond_site_symmetry_2
_geom_bond_publ_flag
Zn1 C2 2.0299(13) . ?
Zn1 C2 2.0299(13) 2 ?
Zn1 C1 2.0423(12) . ?
Zn1 C1 2.0423(12) 2 ?
N1 C1 1.1413(17) . ?
N2 C2 1.1440(18) . ?
N3 C7 1.5163(15) . ?
N3 C9 1.5171(15) . ?
N3 C3 1.5175(15) . ?
N3 C5 1.5192(14) . ?
C3 C4 1.511(2) . ?
C3 H3A 0.9900 . ?
C3 H3B 0.9900 . ?
C4 H4A 0.9800 . ?
C4 H4B 0.9800 . ?
C4 H4C 0.9800 . ?
C5 C6 1.5096(18) . ?
C5 H5A 0.9900 . ?
C5 H5B 0.9900 . ?
C6 H6A 0.9800 . ?
C6 H6B 0.9800 . ?
C6 H6C 0.9800 . ?
C7 C8 1.5111(18) . ?
C7 H7A 0.9900 . ?
C7 H7B 0.9900 . ?
C8 H8A 0.9800 . ?
C8 H8B 0.9800 . ?
C8 H8C 0.9800 . ?
C9 C10 1.5122(19) . ?
C9 H9A 0.9900 . ?
C9 H9B 0.9900 . ?
C10 H10A 0.9800 . ?
C10 H10B 0.9800 . ?
C10 H10C 0.9800 . ?

loop_
_geom_torsion_atom_site_label_1
_geom_torsion_atom_site_label_2
_geom_torsion_atom_site_label_3
_geom_torsion_atom_site_label_4
_geom_torsion
_geom_torsion_site_symmetry_1
_geom_torsion_site_symmetry_2
_geom_torsion_site_symmetry_3
_geom_torsion_site_symmetry_4
_geom_torsion_publ_flag
C7 N3 C3 C4 60.21(14) . . . . ?
C9 N3 C3 C4 -178.79(11) . . . . ?
C5 N3 C3 C4 -57.65(14) . . . . ?
C7 N3 C5 C6 -176.24(11) . . . . ?
C9 N3 C5 C6 62.42(14) . . . . ?
C3 N3 C5 C6 -55.34(14) . . . . ?
C9 N3 C7 C8 -58.47(14) . . . . ?
C3 N3 C7 C8 59.05(14) . . . . ?
C5 N3 C7 C8 -179.73(11) . . . . ?
C7 N3 C9 C10 -57.79(13) . . . . ?
C3 N3 C9 C10 -178.51(10) . . . . ?
C5 N3 C9 C10 60.24(13) . . . . ?
